data_7225096
loop_
_publ_author_name
'Sun, Ou'
'Chen, Peng'
'Li, Hong-Feng'
'Gao, Ting'
'Sun, Wen-Bin'
'Li, Guang-Ming'
'Yan, Peng-Fei'

_publ_section_title
;
 A series of dinuclear lanthanide(iii) complexes constructed from Schiff
 base and \b-diketonate ligands: synthesis, structure, luminescence and
 SMM behavior
;
_journal_issue 24
_journal_name_full CrystEngComm
_journal_page_first 4627
_journal_paper_doi 10.1039/C6CE00354K
_journal_volume 18
_journal_year 2016
_chemical_formula_moiety 'C104 H80 N4 O12 Yb2, 2(O)'
_chemical_formula_sum 'C104 H80 N4 O14 Yb2'
_chemical_formula_weight 1955.80
_chemical_name_systematic
;
 ? 
;
_space_group_crystal_system triclinic
_space_group_IT_number 2
_space_group_name_Hall '-P 1'
_space_group_name_H-M_alt 'P -1'
_symmetry_space_group_name_Hall '-P 1'
_symmetry_space_group_name_H-M 'P -1'
_atom_sites_solution_hydrogens geom
_atom_sites_solution_primary direct
_atom_sites_solution_secondary difmap
_audit_creation_date 2016-04-25
_audit_creation_method
;
Olex2 1.2
(compiled 2015.01.26 svn.r3150 for OlexSys, GUI svn.r4998)
;
_audit_update_record
;
2016-04-26 deposited with the CCDC.
2016-05-04 downloaded from the CCDC.
;
_cell_angle_alpha 85.631(3)
_cell_angle_beta 89.267(2)
_cell_angle_gamma 63.403(3)
_cell_formula_units_Z 1
_cell_length_a 13.1709(4)
_cell_length_b 13.5041(5)
_cell_length_c 14.1929(5)
_cell_measurement_reflns_used 6587
_cell_measurement_temperature 293(2)
_cell_measurement_theta_max 29.5880
_cell_measurement_theta_min 3.1641
_cell_volume 2250.03(15)
_computing_cell_refinement
;
CrysAlisPro, Agilent Technologies,
Version 1.171.35.21 (release 20-01-2012 CrysAlis171 .NET)
(compiled Jan 23 2012,18:06:46)
;
_computing_data_collection
;
CrysAlisPro, Agilent Technologies,
Version 1.171.35.21 (release 20-01-2012 CrysAlis171 .NET)
(compiled Jan 23 2012,18:06:46)
;
_computing_data_reduction
;
CrysAlisPro, Agilent Technologies,
Version 1.171.35.21 (release 20-01-2012 CrysAlis171 .NET)
(compiled Jan 23 2012,18:06:46)
;
_computing_molecular_graphics 'Olex2 (Dolomanov et al., 2009)'
_computing_publication_material 'Olex2 (Dolomanov et al., 2009)'
_computing_structure_refinement 'ShelXL (Sheldrick, 2008)'
_computing_structure_solution 'SIR2004 (Burla et al., 2007)'
_diffrn_ambient_temperature 293.15
_diffrn_detector_area_resol_mean 16.1954
_diffrn_measured_fraction_theta_full 0.998
_diffrn_measured_fraction_theta_max 0.998
_diffrn_measurement_details
;
  1 omega   47.00  112.00   1.0000   30.6900
omega____ theta____ kappa____ phi______ frames
    -       25.5830  178.0000  150.0000 65

  2 omega  -20.00    6.00   1.0000   30.6900
omega____ theta____ kappa____ phi______ frames
    -      -26.6768  -99.0000 -180.0000 26

  3 omega  -98.00   -3.00   1.0000   30.6900
omega____ theta____ kappa____ phi______ frames
    -      -26.6768  -57.0000 -150.0000 95

  4 omega -102.00  -43.00   1.0000   30.6900
omega____ theta____ kappa____ phi______ frames
    -      -26.6768  -38.0000   60.0000 59

  5 omega  -15.00   22.00   1.0000   30.6900
omega____ theta____ kappa____ phi______ frames
    -      -26.6768  -99.0000  -90.0000 37

  6 omega  -54.00   23.00   1.0000   30.6900
omega____ theta____ kappa____ phi______ frames
    -      -26.6768   57.0000 -180.0000 77

  7 omega  -82.00   22.00   1.0000   30.6900
omega____ theta____ kappa____ phi______ frames
    -      -26.6768  -31.0000  -96.0000 104
;
_diffrn_measurement_device_type 'Xcalibur, Eos'
_diffrn_measurement_method '\w scans'
_diffrn_orient_matrix_UB_11 -0.0174058000
_diffrn_orient_matrix_UB_12 -0.0366079000
_diffrn_orient_matrix_UB_13 0.0258358000
_diffrn_orient_matrix_UB_21 -0.0190386000
_diffrn_orient_matrix_UB_22 -0.0111278000
_diffrn_orient_matrix_UB_23 -0.0426353000
_diffrn_orient_matrix_UB_31 0.0544417000
_diffrn_orient_matrix_UB_32 -0.0448119000
_diffrn_orient_matrix_UB_33 -0.0053237000
_diffrn_radiation_monochromator graphite
_diffrn_radiation_type MoK\a
_diffrn_radiation_wavelength 0.71073
_diffrn_reflns_av_R_equivalents 0.0288
_diffrn_reflns_av_unetI/netI 0.0409
_diffrn_reflns_limit_h_max 15
_diffrn_reflns_limit_h_min -15
_diffrn_reflns_limit_k_max 16
_diffrn_reflns_limit_k_min -16
_diffrn_reflns_limit_l_max 16
_diffrn_reflns_limit_l_min -16
_diffrn_reflns_number 15043
_diffrn_reflns_theta_full 25.00
_diffrn_reflns_theta_max 25.00
_diffrn_reflns_theta_min 3.17
_diffrn_source 'Enhance (Mo) X-ray Source'
_exptl_absorpt_coefficient_mu 2.132
_exptl_absorpt_correction_T_max 1.00000
_exptl_absorpt_correction_T_min 0.69733
_exptl_absorpt_correction_type multi-scan
_exptl_absorpt_process_details
;
CrysAlisPro, Agilent Technologies,
Version 1.171.35.21 (release 20-01-2012 CrysAlis171 .NET)
(compiled Jan 23 2012,18:06:46)
Empirical absorption correction using spherical harmonics,
 implemented in SCALE3 ABSPACK scaling algorithm.
;
_exptl_crystal_colour 'metallic light yellow'
_exptl_crystal_colour_lustre metallic
_exptl_crystal_colour_modifier light
_exptl_crystal_colour_primary yellow
_exptl_crystal_density_diffrn 1.443
_exptl_crystal_density_method 'not measured'
_exptl_crystal_description block
_exptl_crystal_F_000 984
_exptl_crystal_size_max 0.25
_exptl_crystal_size_mid 0.23
_exptl_crystal_size_min 0.2
_refine_diff_density_max 2.103
_refine_diff_density_min -0.823
_refine_diff_density_rms 0.113
_refine_ls_extinction_method none
_refine_ls_goodness_of_fit_ref 1.079
_refine_ls_hydrogen_treatment constr
_refine_ls_matrix_type full
_refine_ls_number_parameters 559
_refine_ls_number_reflns 7903
_refine_ls_number_restraints 0
_refine_ls_restrained_S_all 1.079
_refine_ls_R_factor_all 0.0431
_refine_ls_R_factor_gt 0.0364
_refine_ls_shift/su_max 0.001
_refine_ls_shift/su_mean 0.000
_refine_ls_structure_factor_coef Fsqd
_refine_ls_weighting_details 'calc w=1/[\s^2^(Fo^2^)+(0.0597P)^2^+2.3525P] where P=(Fo^2^+2Fc^2^)/3'
_refine_ls_weighting_scheme calc
_refine_ls_wR_factor_gt 0.1021
_refine_ls_wR_factor_ref 0.1079
_reflns_number_gt 7059
_reflns_number_total 7903
_reflns_threshold_expression >2sigma(I)
_cod_data_source_file c6ce00354k2.cif
_cod_data_source_block 5
_cod_depositor_comments 'Adding full bibliography for 7225096--7225100.cif.'
_cod_original_cell_volume 2250.03(13)
_cod_database_code 7225096
_reflns_odcompleteness_completeness 99.82
_reflns_odcompleteness_iscentric 1
_reflns_odcompleteness_theta 27.50
_olex2_refinement_description
;
1. Fixed Uiso
 At 1.2 times of:
  All C(H) groups, All C(H,H) groups
2.a Secondary CH2 refined with riding coordinates:
 C52(H52A,H52B)
2.b Aromatic/amide H refined with riding coordinates:
 C35(H35), C32(H32), C17(H17), C46(H46), C48(H48), C2(H2), C5(H5), C51(H51),
 C36(H36), C11(H11), C49(H49), C39(H39), C50(H50), C41(H41), C37(H37), C26(H26),
  C45(H45), C15(H15), C20(H20), C24(H24), C30(H30), C13(H13), C12(H12), C6(H6),
 C29(H29), C44(H44), C22(H22), C43(H43), C9(H9), C38(H38), C27(H27), C21(H21),
 C14(H14), C23(H23), C28(H28), C42(H42), C7(H7), C8(H8)
;
_olex2_submission_special_instructions 'No special instructions were received'

loop_
_space_group_symop_id
_space_group_symop_operation_xyz
1 'x, y, z'
2 '-x, -y, -z'

loop_
_atom_site_label
_atom_site_type_symbol
_atom_site_fract_x
_atom_site_fract_y
_atom_site_fract_z
_atom_site_U_iso_or_equiv
_atom_site_adp_type
_atom_site_occupancy
_atom_site_calc_flag
_atom_site_refinement_flags_posn
Yb1 Yb 0.252711(16) 0.356470(16) 0.335859(14) 0.03596(9) Uani 1 d .
O1 O 0.4015(3) 0.3581(3) 0.2536(2) 0.0438(8) Uani 1 d .
O3 O 0.0912(3) 0.3366(3) 0.3417(3) 0.0475(9) Uani 1 d .
O5 O 0.3385(3) 0.1857(3) 0.2826(3) 0.0482(9) Uani 1 d .
O4 O 0.1866(3) 0.3840(3) 0.1821(3) 0.0490(9) Uani 1 d .
O2 O 0.2011(3) 0.5410(3) 0.2985(3) 0.0444(8) Uani 1 d .
O6 O 0.2907(3) 0.2328(3) 0.4661(2) 0.0491(9) Uani 1 d .
N1 N 0.1459(3) 0.4760(3) 0.4673(3) 0.0386(9) Uani 1 d .
N2 N 0.3774(3) 0.3865(3) 0.4583(3) 0.0414(9) Uani 1 d .
C1 C 0.4159(4) 0.4319(4) 0.2038(3) 0.0399(11) Uani 1 d .
C31 C 0.3561(4) 0.0891(4) 0.3134(4) 0.0428(12) Uani 1 d .
C35 C 0.3728(5) -0.0241(4) 0.6085(4) 0.0476(12) Uani 1 d .
H35 H 0.4155 -0.0745 0.5655 0.057 Uiso 1 calc R
C16 C 0.0463(4) 0.3000(4) 0.2833(4) 0.0443(12) Uani 1 d .
C34 C 0.3107(4) 0.0878(4) 0.5783(4) 0.0414(11) Uani 1 d .
C52 C 0.0220(4) 0.5341(4) 0.4694(4) 0.0439(12) Uani 1 d .
H52A H -0.0094 0.5462 0.4057 0.053 Uiso 1 calc R
H52B H -0.0017 0.6059 0.4942 0.053 Uiso 1 calc R
C32 C 0.3387(5) 0.0600(4) 0.4060(4) 0.0458(12) Uani 1 d .
H32 H 0.3448 -0.0108 0.4207 0.055 Uiso 1 calc R
C33 C 0.3126(4) 0.1313(4) 0.4777(4) 0.0392(11) Uani 1 d .
C10 C 0.5188(4) 0.3908(5) 0.1426(3) 0.0445(12) Uani 1 d .
C47 C 0.3253(4) 0.4445(4) 0.5322(4) 0.0434(11) Uani 1 d .
C18 C 0.1293(5) 0.3469(4) 0.1411(4) 0.0473(13) Uani 1 d .
C3 C 0.2453(4) 0.5947(4) 0.2524(3) 0.0394(11) Uani 1 d .
C17 C 0.0654(5) 0.2989(5) 0.1870(4) 0.0525(14) Uani 1 d .
H17 H 0.0341 0.2643 0.1509 0.063 Uiso 1 calc R
C46 C 0.2010(4) 0.4963(4) 0.5292(4) 0.0468(12) Uani 1 d .
H46 H 0.1613 0.5455 0.5741 0.056 Uiso 1 calc R
C4 C 0.1848(4) 0.7196(4) 0.2549(4) 0.0441(12) Uani 1 d .
C40 C 0.4004(4) 0.0032(4) 0.2430(4) 0.0468(12) Uani 1 d .
C48 C 0.4910(4) 0.3367(5) 0.4598(4) 0.0508(13) Uani 1 d .
H48 H 0.5283 0.2957 0.4095 0.061 Uiso 1 calc R
C2 C 0.3447(4) 0.5460(4) 0.2013(4) 0.0447(12) Uani 1 d .
H2 H 0.3651 0.5929 0.1629 0.054 Uiso 1 calc R
C25 C -0.0323(4) 0.2559(4) 0.3232(4) 0.0474(13) Uani 1 d .
C19 C 0.1279(5) 0.3580(4) 0.0342(4) 0.0513(13) Uani 1 d .
C5 C 0.0734(5) 0.7693(5) 0.2870(5) 0.0580(15) Uani 1 d .
H5 H 0.0371 0.7256 0.3046 0.070 Uiso 1 calc R
C51 C 0.3853(5) 0.4553(5) 0.6068(4) 0.0599(15) Uani 1 d .
H51 H 0.3470 0.4976 0.6562 0.072 Uiso 1 calc R
C36 C 0.3714(5) -0.0608(5) 0.7017(4) 0.0592(15) Uani 1 d .
H36 H 0.4136 -0.1356 0.7209 0.071 Uiso 1 calc R
C11 C 0.5762(5) 0.4526(6) 0.1154(5) 0.0628(16) Uani 1 d .
H11 H 0.5508 0.5238 0.1351 0.075 Uiso 1 calc R
C49 C 0.5553(5) 0.3436(6) 0.5332(5) 0.0676(17) Uani 1 d .
H49 H 0.6342 0.3079 0.5318 0.081 Uiso 1 calc R
C39 C 0.2496(5) 0.1608(5) 0.6463(4) 0.0574(15) Uani 1 d .
H39 H 0.2097 0.2364 0.6288 0.069 Uiso 1 calc R
C50 C 0.5016(6) 0.4033(6) 0.6074(5) 0.0720(19) Uani 1 d .
H50 H 0.5432 0.4086 0.6575 0.086 Uiso 1 calc R
C41 C 0.3792(6) 0.0355(6) 0.1490(5) 0.0657(17) Uani 1 d .
H41 H 0.3358 0.1102 0.1299 0.079 Uiso 1 calc R
C37 C 0.3088(6) 0.0116(6) 0.7658(4) 0.0628(16) Uani 1 d .
H37 H 0.3075 -0.0139 0.8283 0.075 Uiso 1 calc R
C26 C -0.0115(5) 0.2023(5) 0.4138(4) 0.0554(14) Uani 1 d .
H26 H 0.0503 0.1953 0.4497 0.067 Uiso 1 calc R
C45 C 0.4666(5) -0.1082(5) 0.2709(5) 0.0572(15) Uani 1 d .
H45 H 0.4813 -0.1310 0.3348 0.069 Uiso 1 calc R
C15 C 0.5572(5) 0.2856(5) 0.1112(4) 0.0564(14) Uani 1 d .
H15 H 0.5192 0.2433 0.1279 0.068 Uiso 1 calc R
C20 C 0.0409(6) 0.3597(5) -0.0200(5) 0.0708(19) Uani 1 d .
H20 H -0.0166 0.3472 0.0089 0.085 Uiso 1 calc R
C24 C 0.2135(6) 0.3753(6) -0.0108(5) 0.0692(18) Uani 1 d .
H24 H 0.2724 0.3749 0.0249 0.083 Uiso 1 calc R
C30 C -0.1273(5) 0.2669(5) 0.2722(5) 0.0638(16) Uani 1 d .
H30 H -0.1434 0.3032 0.2119 0.077 Uiso 1 calc R
C13 C 0.7088(6) 0.3057(7) 0.0295(5) 0.075(2) Uani 1 d .
H13 H 0.7725 0.2774 -0.0078 0.090 Uiso 1 calc R
C12 C 0.6702(6) 0.4100(7) 0.0597(5) 0.076(2) Uani 1 d .
H12 H 0.7079 0.4525 0.0425 0.091 Uiso 1 calc R
C6 C 0.0174(6) 0.8824(5) 0.2926(5) 0.0720(19) Uani 1 d .
H6 H -0.0571 0.9146 0.3129 0.086 Uiso 1 calc R
C29 C -0.1984(6) 0.2235(7) 0.3114(6) 0.079(2) Uani 1 d .
H29 H -0.2620 0.2320 0.2773 0.094 Uiso 1 calc R
C44 C 0.5109(6) -0.1853(6) 0.2046(6) 0.078(2) Uani 1 d .
H44 H 0.5556 -0.2597 0.2239 0.093 Uiso 1 calc R
C22 C 0.1228(10) 0.3965(7) -0.1614(6) 0.096(3) Uani 1 d .
H22 H 0.1211 0.4099 -0.2268 0.115 Uiso 1 calc R
C43 C 0.4890(7) -0.1523(7) 0.1106(6) 0.089(2) Uani 1 d .
H43 H 0.5195 -0.2042 0.0658 0.107 Uiso 1 calc R
C9 C 0.2363(5) 0.7870(5) 0.2303(5) 0.0675(18) Uani 1 d .
H9 H 0.3101 0.7557 0.2084 0.081 Uiso 1 calc R
C38 C 0.2477(6) 0.1224(6) 0.7376(5) 0.0688(18) Uani 1 d .
H38 H 0.2046 0.1718 0.7812 0.083 Uiso 1 calc R
C27 C -0.0833(6) 0.1595(6) 0.4503(5) 0.0724(18) Uani 1 d .
H27 H -0.0689 0.1237 0.5107 0.087 Uiso 1 calc R
C21 C 0.0387(8) 0.3803(6) -0.1186(6) 0.089(3) Uani 1 d .
H21 H -0.0210 0.3828 -0.1546 0.107 Uiso 1 calc R
C14 C 0.6530(6) 0.2425(6) 0.0544(5) 0.0723(19) Uani 1 d .
H14 H 0.6787 0.1717 0.0337 0.087 Uiso 1 calc R
C23 C 0.2117(8) 0.3931(7) -0.1078(5) 0.091(3) Uani 1 d .
H23 H 0.2704 0.4029 -0.1373 0.109 Uiso 1 calc R
C28 C -0.1754(6) 0.1693(7) 0.3986(6) 0.079(2) Uani 1 d .
H28 H -0.2217 0.1387 0.4235 0.095 Uiso 1 calc R
C42 C 0.4212(7) -0.0412(7) 0.0817(6) 0.087(2) Uani 1 d .
H42 H 0.4043 -0.0187 0.0179 0.105 Uiso 1 calc R
C7 C 0.0694(7) 0.9480(5) 0.2688(6) 0.080(2) Uani 1 d .
H7 H 0.0311 1.0243 0.2735 0.096 Uiso 1 calc R
C8 C 0.1801(7) 0.8993(5) 0.2376(6) 0.086(2) Uani 1 d .
H8 H 0.2165 0.9433 0.2215 0.103 Uiso 1 calc R
O7 O 0.0537(9) 0.0670(7) 0.9916(5) 0.162(3) Uani 1 d .

loop_
_atom_site_aniso_label
_atom_site_aniso_U_11
_atom_site_aniso_U_22
_atom_site_aniso_U_33
_atom_site_aniso_U_23
_atom_site_aniso_U_13
_atom_site_aniso_U_12
Yb1 0.04009(14) 0.03420(13) 0.03778(14) -0.00173(9) 0.00505(9) -0.02064(10)
O1 0.0457(19) 0.0424(19) 0.045(2) 0.0019(16) 0.0084(16) -0.0225(16)
O3 0.051(2) 0.057(2) 0.047(2) -0.0133(17) 0.0048(17) -0.0339(18)
O5 0.061(2) 0.0404(19) 0.047(2) -0.0046(16) 0.0108(17) -0.0261(17)
O4 0.056(2) 0.050(2) 0.046(2) 0.0031(17) -0.0069(17) -0.0286(18)
O2 0.0432(19) 0.0368(18) 0.054(2) 0.0038(16) 0.0066(16) -0.0200(16)
O6 0.073(2) 0.0398(19) 0.039(2) 0.0017(15) -0.0003(17) -0.0300(18)
N1 0.034(2) 0.039(2) 0.044(2) -0.0002(18) 0.0062(18) -0.0185(18)
N2 0.040(2) 0.042(2) 0.048(3) -0.0016(19) 0.0042(19) -0.0240(19)
C1 0.047(3) 0.049(3) 0.032(2) -0.003(2) 0.001(2) -0.028(2)
C31 0.039(3) 0.040(3) 0.054(3) -0.007(2) 0.005(2) -0.021(2)
C35 0.052(3) 0.042(3) 0.051(3) 0.003(2) 0.002(2) -0.024(2)
C16 0.043(3) 0.038(3) 0.055(3) -0.009(2) 0.002(2) -0.020(2)
C34 0.039(3) 0.042(3) 0.049(3) 0.001(2) 0.000(2) -0.024(2)
C52 0.036(3) 0.044(3) 0.049(3) 0.000(2) 0.006(2) -0.016(2)
C32 0.059(3) 0.036(3) 0.049(3) -0.003(2) 0.008(2) -0.027(2)
C33 0.040(3) 0.034(2) 0.050(3) 0.002(2) -0.001(2) -0.023(2)
C10 0.044(3) 0.055(3) 0.031(3) 0.007(2) -0.002(2) -0.021(2)
C47 0.046(3) 0.042(3) 0.045(3) -0.003(2) 0.001(2) -0.022(2)
C18 0.053(3) 0.038(3) 0.045(3) -0.005(2) -0.001(2) -0.015(2)
C3 0.046(3) 0.040(3) 0.036(3) 0.004(2) -0.006(2) -0.023(2)
C17 0.057(3) 0.054(3) 0.055(3) -0.011(3) -0.003(3) -0.032(3)
C46 0.046(3) 0.045(3) 0.048(3) -0.010(2) 0.011(2) -0.020(2)
C4 0.051(3) 0.038(3) 0.046(3) 0.004(2) -0.008(2) -0.023(2)
C40 0.048(3) 0.049(3) 0.051(3) -0.013(2) 0.009(2) -0.028(3)
C48 0.040(3) 0.054(3) 0.056(3) -0.001(3) 0.002(2) -0.020(3)
C2 0.054(3) 0.046(3) 0.039(3) 0.005(2) 0.005(2) -0.028(2)
C25 0.041(3) 0.038(3) 0.066(4) -0.017(3) 0.008(3) -0.019(2)
C19 0.058(3) 0.039(3) 0.047(3) -0.003(2) -0.006(3) -0.012(3)
C5 0.056(3) 0.047(3) 0.072(4) -0.008(3) 0.013(3) -0.025(3)
C51 0.059(4) 0.068(4) 0.056(4) -0.013(3) -0.002(3) -0.031(3)
C36 0.071(4) 0.052(3) 0.059(4) 0.010(3) -0.002(3) -0.034(3)
C11 0.060(4) 0.068(4) 0.067(4) -0.002(3) 0.017(3) -0.035(3)
C49 0.047(3) 0.080(4) 0.076(5) 0.002(4) -0.014(3) -0.030(3)
C39 0.063(4) 0.048(3) 0.053(4) 0.002(3) 0.008(3) -0.019(3)
C50 0.064(4) 0.093(5) 0.065(4) -0.003(4) -0.021(3) -0.041(4)
C41 0.084(5) 0.060(4) 0.054(4) -0.010(3) 0.009(3) -0.032(3)
C37 0.076(4) 0.075(4) 0.043(3) 0.013(3) 0.002(3) -0.042(4)
C26 0.057(3) 0.056(3) 0.063(4) -0.009(3) 0.003(3) -0.034(3)
C45 0.060(4) 0.047(3) 0.066(4) -0.012(3) 0.010(3) -0.025(3)
C15 0.061(4) 0.056(3) 0.050(3) 0.003(3) 0.007(3) -0.026(3)
C20 0.080(5) 0.061(4) 0.060(4) -0.013(3) -0.013(3) -0.020(3)
C24 0.083(5) 0.069(4) 0.049(4) -0.002(3) 0.002(3) -0.029(4)
C30 0.056(4) 0.066(4) 0.076(4) -0.007(3) -0.008(3) -0.033(3)
C13 0.057(4) 0.103(6) 0.049(4) 0.000(4) 0.016(3) -0.023(4)
C12 0.071(4) 0.092(5) 0.070(5) 0.005(4) 0.022(4) -0.044(4)
C6 0.068(4) 0.051(4) 0.091(5) -0.015(3) 0.015(4) -0.021(3)
C29 0.051(4) 0.095(5) 0.109(6) -0.020(5) -0.002(4) -0.046(4)
C44 0.086(5) 0.061(4) 0.084(5) -0.026(4) 0.016(4) -0.028(4)
C22 0.147(9) 0.068(5) 0.052(4) -0.009(4) -0.002(5) -0.030(5)
C43 0.100(6) 0.079(5) 0.090(6) -0.048(5) 0.026(5) -0.037(5)
C9 0.055(3) 0.046(3) 0.108(6) 0.005(3) 0.001(3) -0.029(3)
C38 0.076(4) 0.066(4) 0.054(4) -0.005(3) 0.015(3) -0.023(4)
C27 0.085(5) 0.073(4) 0.074(5) -0.005(4) 0.013(4) -0.048(4)
C21 0.118(7) 0.060(4) 0.066(5) -0.012(4) -0.036(5) -0.017(4)
C14 0.068(4) 0.077(5) 0.060(4) -0.008(3) 0.019(3) -0.022(4)
C23 0.121(7) 0.084(5) 0.052(4) -0.005(4) 0.015(4) -0.032(5)
C28 0.073(5) 0.095(5) 0.095(6) -0.022(5) 0.020(4) -0.059(4)
C42 0.110(6) 0.100(6) 0.057(4) -0.021(4) 0.015(4) -0.049(5)
C7 0.084(5) 0.038(3) 0.115(6) -0.011(4) 0.000(4) -0.023(3)
C8 0.085(5) 0.045(4) 0.139(7) 0.004(4) -0.005(5) -0.042(4)
O7 0.235(10) 0.132(6) 0.106(6) 0.005(5) 0.007(6) -0.074(6)

loop_
_atom_type_symbol
_atom_type_description
_atom_type_scat_dispersion_real
_atom_type_scat_dispersion_imag
_atom_type_scat_source
C C 0.0030 0.0020 'International Tables Vol C Tables 4.2.6.8 and 6.1.1.4'
H H 0.0000 0.0000 'International Tables Vol C Tables 4.2.6.8 and 6.1.1.4'
N N 0.0060 0.0030 'International Tables Vol C Tables 4.2.6.8 and 6.1.1.4'
O O 0.0110 0.0060 'International Tables Vol C Tables 4.2.6.8 and 6.1.1.4'
Yb Yb -0.3850 5.5490 'International Tables Vol C Tables 4.2.6.8 and 6.1.1.4'

loop_
_geom_angle_atom_site_label_1
_geom_angle_atom_site_label_2
_geom_angle_atom_site_label_3
_geom_angle
_geom_angle_site_symmetry_1
_geom_angle_site_symmetry_3
O1 Yb1 O4 77.99(13) . .
O1 Yb1 O2 75.61(12) . .
O1 Yb1 O6 118.44(13) . .
O1 Yb1 N1 128.24(13) . .
O1 Yb1 N2 74.65(13) . .
O3 Yb1 O1 150.32(13) . .
O3 Yb1 O4 74.04(13) . .
O3 Yb1 O2 107.03(13) . .
O3 Yb1 O6 79.22(14) . .
O3 Yb1 N1 77.25(13) . .
O3 Yb1 N2 134.97(13) . .
O5 Yb1 O1 76.44(13) . .
O5 Yb1 O3 87.35(13) . .
O5 Yb1 O4 76.22(13) . .
O5 Yb1 O2 144.53(13) . .
O5 Yb1 O6 73.68(13) . .
O5 Yb1 N1 147.82(13) . .
O5 Yb1 N2 112.28(13) . .
O4 Yb1 N1 124.56(13) . .
O4 Yb1 N2 148.09(13) . .
O2 Yb1 O4 76.97(13) . .
O2 Yb1 O6 139.91(13) . .
O2 Yb1 N1 67.62(13) . .
O2 Yb1 N2 80.58(13) . .
O6 Yb1 O4 140.27(13) . .
O6 Yb1 N1 75.75(13) . .
O6 Yb1 N2 69.19(13) . .
N1 Yb1 N2 64.66(13) . .
C1 O1 Yb1 133.8(3) . .
C16 O3 Yb1 131.4(3) . .
C31 O5 Yb1 135.9(3) . .
C18 O4 Yb1 131.6(4) . .
C3 O2 Yb1 134.8(3) . .
C33 O6 Yb1 133.8(3) . .
C52 N1 Yb1 123.0(3) . .
C46 N1 Yb1 119.1(3) . .
C46 N1 C52 117.5(4) . .
C47 N2 Yb1 117.6(3) . .
C48 N2 Yb1 124.3(4) . .
C48 N2 C47 117.5(5) . .
O1 C1 C10 115.7(5) . .
O1 C1 C2 125.3(5) . .
C2 C1 C10 118.9(4) . .
O5 C31 C32 124.3(5) . .
O5 C31 C40 115.5(5) . .
C32 C31 C40 120.2(5) . .
C34 C35 H35 119.7 . .
C36 C35 H35 119.7 . .
C36 C35 C34 120.6(5) . .
O3 C16 C17 124.6(5) . .
O3 C16 C25 116.5(5) . .
C17 C16 C25 119.0(5) . .
C35 C34 C33 122.1(5) . .
C35 C34 C39 117.5(5) . .
C39 C34 C33 120.4(5) . .
N1 C52 C52 109.8(5) . 2_566
N1 C52 H52A 109.7 . .
N1 C52 H52B 109.7 . .
C52 C52 H52A 109.7 2_566 .
C52 C52 H52B 109.7 2_566 .
H52A C52 H52B 108.2 . .
C31 C32 H32 118.4 . .
C33 C32 C31 123.2(5) . .
C33 C32 H32 118.4 . .
O6 C33 C34 115.6(4) . .
O6 C33 C32 125.0(5) . .
C32 C33 C34 119.4(4) . .
C11 C10 C1 123.7(5) . .
C15 C10 C1 117.8(5) . .
C15 C10 C11 118.4(5) . .
N2 C47 C46 116.2(5) . .
N2 C47 C51 122.1(5) . .
C51 C47 C46 121.7(5) . .
O4 C18 C17 124.6(5) . .
O4 C18 C19 116.4(5) . .
C17 C18 C19 118.9(5) . .
O2 C3 C4 116.3(4) . .
O2 C3 C2 124.3(5) . .
C2 C3 C4 119.5(4) . .
C16 C17 C18 123.7(5) . .
C16 C17 H17 118.2 . .
C18 C17 H17 118.2 . .
N1 C46 C47 121.9(5) . .
N1 C46 H46 119.1 . .
C47 C46 H46 119.1 . .
C5 C4 C3 118.9(5) . .
C9 C4 C3 122.9(5) . .
C9 C4 C5 118.2(5) . .
C41 C40 C31 119.3(5) . .
C41 C40 C45 119.1(5) . .
C45 C40 C31 121.5(5) . .
N2 C48 H48 118.6 . .
N2 C48 C49 122.7(6) . .
C49 C48 H48 118.6 . .
C1 C2 C3 124.6(5) . .
C1 C2 H2 117.7 . .
C3 C2 H2 117.7 . .
C26 C25 C16 119.7(5) . .
C26 C25 C30 118.4(5) . .
C30 C25 C16 121.9(6) . .
C20 C19 C18 122.6(6) . .
C20 C19 C24 118.8(6) . .
C24 C19 C18 118.5(5) . .
C4 C5 H5 119.9 . .
C6 C5 C4 120.2(6) . .
C6 C5 H5 119.9 . .
C47 C51 H51 120.3 . .
C50 C51 C47 119.5(6) . .
C50 C51 H51 120.3 . .
C35 C36 H36 119.7 . .
C37 C36 C35 120.7(6) . .
C37 C36 H36 119.7 . .
C10 C11 H11 119.5 . .
C12 C11 C10 121.0(6) . .
C12 C11 H11 119.5 . .
C48 C49 H49 120.4 . .
C50 C49 C48 119.2(6) . .
C50 C49 H49 120.4 . .
C34 C39 H39 119.6 . .
C38 C39 C34 120.9(6) . .
C38 C39 H39 119.6 . .
C51 C50 H50 120.6 . .
C49 C50 C51 118.9(6) . .
C49 C50 H50 120.6 . .
C40 C41 H41 119.5 . .
C40 C41 C42 121.0(7) . .
C42 C41 H41 119.5 . .
C36 C37 H37 120.2 . .
C36 C37 C38 119.6(6) . .
C38 C37 H37 120.2 . .
C25 C26 H26 120.1 . .
C27 C26 C25 119.8(6) . .
C27 C26 H26 120.1 . .
C40 C45 H45 119.7 . .
C44 C45 C40 120.6(6) . .
C44 C45 H45 119.7 . .
C10 C15 H15 119.8 . .
C10 C15 C14 120.4(6) . .
C14 C15 H15 119.8 . .
C19 C20 H20 119.9 . .
C19 C20 C21 120.2(8) . .
C21 C20 H20 119.9 . .
C19 C24 H24 119.7 . .
C23 C24 C19 120.5(7) . .
C23 C24 H24 119.7 . .
C25 C30 H30 119.8 . .
C25 C30 C29 120.3(7) . .
C29 C30 H30 119.8 . .
C12 C13 H13 120.0 . .
C12 C13 C14 120.0(6) . .
C14 C13 H13 120.0 . .
C11 C12 H12 119.7 . .
C13 C12 C11 120.6(7) . .
C13 C12 H12 119.7 . .
C5 C6 H6 119.5 . .
C7 C6 C5 121.1(6) . .
C7 C6 H6 119.5 . .
C30 C29 H29 119.7 . .
C28 C29 C30 120.5(6) . .
C28 C29 H29 119.7 . .
C45 C44 H44 120.0 . .
C43 C44 C45 120.0(7) . .
C43 C44 H44 120.0 . .
C21 C22 H22 120.0 . .
C21 C22 C23 119.9(8) . .
C23 C22 H22 120.0 . .
C44 C43 H43 120.0 . .
C44 C43 C42 120.1(7) . .
C42 C43 H43 120.0 . .
C4 C9 H9 119.5 . .
C8 C9 C4 120.9(6) . .
C8 C9 H9 119.5 . .
C39 C38 C37 120.7(6) . .
C39 C38 H38 119.7 . .
C37 C38 H38 119.7 . .
C26 C27 H27 119.4 . .
C28 C27 C26 121.2(7) . .
C28 C27 H27 119.4 . .
C20 C21 H21 119.8 . .
C22 C21 C20 120.3(8) . .
C22 C21 H21 119.8 . .
C15 C14 H14 120.2 . .
C13 C14 C15 119.6(7) . .
C13 C14 H14 120.2 . .
C24 C23 C22 120.2(9) . .
C24 C23 H23 119.9 . .
C22 C23 H23 119.9 . .
C29 C28 C27 119.8(7) . .
C29 C28 H28 120.1 . .
C27 C28 H28 120.1 . .
C41 C42 C43 119.3(7) . .
C41 C42 H42 120.4 . .
C43 C42 H42 120.4 . .
C6 C7 H7 120.5 . .
C6 C7 C8 119.1(6) . .
C8 C7 H7 120.5 . .
C9 C8 C7 120.5(6) . .
C9 C8 H8 119.8 . .
C7 C8 H8 119.8 . .

loop_
_geom_bond_atom_site_label_1
_geom_bond_atom_site_label_2
_geom_bond_distance
_geom_bond_site_symmetry_2
Yb1 O1 2.276(3) .
Yb1 O3 2.260(3) .
Yb1 O5 2.253(3) .
Yb1 O4 2.300(4) .
Yb1 O2 2.290(3) .
Yb1 O6 2.294(3) .
Yb1 N1 2.535(4) .
Yb1 N2 2.580(4) .
O1 C1 1.260(6) .
O3 C16 1.271(6) .
O5 C31 1.261(6) .
O4 C18 1.247(6) .
O2 C3 1.260(6) .
O6 C33 1.265(6) .
N1 C52 1.462(6) .
N1 C46 1.266(7) .
N2 C47 1.346(7) .
N2 C48 1.338(6) .
C1 C10 1.506(7) .
C1 C2 1.397(7) .
C31 C32 1.390(7) .
C31 C40 1.497(7) .
C35 H35 0.9300 .
C35 C34 1.392(7) .
C35 C36 1.379(8) .
C16 C17 1.386(8) .
C16 C25 1.495(7) .
C34 C33 1.506(7) .
C34 C39 1.402(8) .
C52 C52 1.510(10) 2_566
C52 H52A 0.9700 .
C52 H52B 0.9700 .
C32 H32 0.9300 .
C32 C33 1.387(7) .
C10 C11 1.387(8) .
C10 C15 1.386(8) .
C47 C46 1.464(7) .
C47 C51 1.384(8) .
C18 C17 1.401(8) .
C18 C19 1.513(8) .
C3 C4 1.512(7) .
C3 C2 1.397(7) .
C17 H17 0.9300 .
C46 H46 0.9300 .
C4 C5 1.400(8) .
C4 C9 1.381(8) .
C40 C41 1.364(8) .
C40 C45 1.386(8) .
C48 H48 0.9300 .
C48 C49 1.385(8) .
C2 H2 0.9300 .
C25 C26 1.394(8) .
C25 C30 1.397(8) .
C19 C20 1.379(9) .
C19 C24 1.387(9) .
C5 H5 0.9300 .
C5 C6 1.375(8) .
C51 H51 0.9300 .
C51 C50 1.369(9) .
C36 H36 0.9300 .
C36 C37 1.363(9) .
C11 H11 0.9300 .
C11 C12 1.377(9) .
C49 H49 0.9300 .
C49 C50 1.363(10) .
C39 H39 0.9300 .
C39 C38 1.362(8) .
C50 H50 0.9300 .
C41 H41 0.9300 .
C41 C42 1.384(9) .
C37 H37 0.9300 .
C37 C38 1.374(9) .
C26 H26 0.9300 .
C26 C27 1.388(9) .
C45 H45 0.9300 .
C45 C44 1.379(9) .
C15 H15 0.9300 .
C15 C14 1.403(8) .
C20 H20 0.9300 .
C20 C21 1.404(10) .
C24 H24 0.9300 .
C24 C23 1.378(9) .
C30 H30 0.9300 .
C30 C29 1.399(9) .
C13 H13 0.9300 .
C13 C12 1.369(10) .
C13 C14 1.379(10) .
C12 H12 0.9300 .
C6 H6 0.9300 .
C6 C7 1.363(10) .
C29 H29 0.9300 .
C29 C28 1.354(11) .
C44 H44 0.9300 .
C44 C43 1.366(11) .
C22 H22 0.9300 .
C22 C21 1.351(12) .
C22 C23 1.387(12) .
C43 H43 0.9300 .
C43 C42 1.389(11) .
C9 H9 0.9300 .
C9 C8 1.370(9) .
C38 H38 0.9300 .
C27 H27 0.9300 .
C27 C28 1.376(10) .
C21 H21 0.9300 .
C14 H14 0.9300 .
C23 H23 0.9300 .
C28 H28 0.9300 .
C42 H42 0.9300 .
C7 H7 0.9300 .
C7 C8 1.388(10) .
C8 H8 0.9300 .

loop_
_geom_torsion_atom_site_label_1
_geom_torsion_atom_site_label_2
_geom_torsion_atom_site_label_3
_geom_torsion_atom_site_label_4
_geom_torsion
_geom_torsion_site_symmetry_4
Yb1 O1 C1 C10 -165.6(3) .
Yb1 O1 C1 C2 14.1(8) .
Yb1 O3 C16 C17 -24.1(8) .
Yb1 O3 C16 C25 156.1(3) .
Yb1 O5 C31 C32 -11.7(8) .
Yb1 O5 C31 C40 169.4(3) .
Yb1 O4 C18 C17 17.4(8) .
Yb1 O4 C18 C19 -164.1(3) .
Yb1 O2 C3 C4 -173.5(3) .
Yb1 O2 C3 C2 6.0(8) .
Yb1 O6 C33 C34 -169.0(3) .
Yb1 O6 C33 C32 11.8(8) .
Yb1 N1 C52 C52 96.7(6) 2_566
Yb1 N1 C46 C47 -5.7(7) .
Yb1 N2 C47 C46 -7.3(6) .
Yb1 N2 C47 C51 173.0(4) .
Yb1 N2 C48 C49 -171.6(5) .
O1 Yb1 O3 C16 12.0(6) .
O1 Yb1 O5 C31 144.8(5) .
O1 Yb1 O4 C18 140.9(5) .
O1 Yb1 O2 C3 2.1(4) .
O1 Yb1 O6 C33 -83.2(5) .
O1 Yb1 N1 C52 132.0(3) .
O1 Yb1 N1 C46 -40.5(4) .
O1 Yb1 N2 C47 150.6(4) .
O1 Yb1 N2 C48 -38.4(4) .
O1 C1 C10 C11 -151.7(5) .
O1 C1 C10 C15 28.9(7) .
O1 C1 C2 C3 -1.6(9) .
O3 Yb1 O1 C1 87.1(5) .
O3 Yb1 O5 C31 -60.2(5) .
O3 Yb1 O4 C18 -29.1(4) .
O3 Yb1 O2 C3 -147.2(4) .
O3 Yb1 O6 C33 71.3(5) .
O3 Yb1 N1 C52 -30.9(3) .
O3 Yb1 N1 C46 156.6(4) .
O3 Yb1 N2 C47 -31.7(4) .
O3 Yb1 N2 C48 139.3(4) .
O3 C16 C17 C18 -5.7(9) .
O3 C16 C25 C26 -33.6(7) .
O3 C16 C25 C30 146.2(5) .
O5 Yb1 O1 C1 145.9(5) .
O5 Yb1 O3 C16 -44.2(5) .
O5 Yb1 O4 C18 62.1(5) .
O5 Yb1 O2 C3 -36.9(6) .
O5 Yb1 O6 C33 -19.1(4) .
O5 Yb1 N1 C52 -94.2(4) .
O5 Yb1 N1 C46 93.3(4) .
O5 Yb1 N2 C47 -141.5(3) .
O5 Yb1 N2 C48 29.6(4) .
O5 C31 C32 C33 -7.8(8) .
O5 C31 C40 C41 -24.7(7) .
O5 C31 C40 C45 152.6(5) .
O4 Yb1 O1 C1 67.3(4) .
O4 Yb1 O3 C16 32.2(4) .
O4 Yb1 O5 C31 -134.4(5) .
O4 Yb1 O2 C3 -78.7(5) .
O4 Yb1 O6 C33 23.1(6) .
O4 Yb1 N1 C52 29.2(4) .
O4 Yb1 N1 C46 -143.2(4) .
O4 Yb1 N2 C47 118.7(4) .
O4 Yb1 N2 C48 -70.3(5) .
O4 C18 C17 C16 8.8(9) .
O4 C18 C19 C20 -155.7(5) .
O4 C18 C19 C24 19.4(7) .
O2 Yb1 O1 C1 -12.1(4) .
O2 Yb1 O3 C16 102.8(5) .
O2 Yb1 O5 C31 -176.3(4) .
O2 Yb1 O4 C18 -141.3(5) .
O2 Yb1 O6 C33 175.0(4) .
O2 Yb1 N1 C52 83.8(4) .
O2 Yb1 N1 C46 -88.7(4) .
O2 Yb1 N2 C47 73.0(4) .
O2 Yb1 N2 C48 -116.0(4) .
O2 C3 C4 C5 -15.0(7) .
O2 C3 C4 C9 162.4(6) .
O2 C3 C2 C1 -8.4(8) .
O6 Yb1 O1 C1 -151.5(4) .
O6 Yb1 O3 C16 -118.1(5) .
O6 Yb1 O5 C31 19.3(5) .
O6 Yb1 O4 C18 20.5(6) .
O6 Yb1 O2 C3 119.4(5) .
O6 Yb1 N1 C52 -112.8(4) .
O6 Yb1 N1 C46 74.7(4) .
O6 Yb1 N2 C47 -80.2(4) .
O6 Yb1 N2 C48 90.8(4) .
N1 Yb1 O1 C1 -57.5(5) .
N1 Yb1 O3 C16 164.2(5) .
N1 Yb1 O5 C31 0.5(6) .
N1 Yb1 O4 C18 -90.7(5) .
N1 Yb1 O2 C3 144.9(5) .
N1 Yb1 O6 C33 150.7(5) .
N1 Yb1 N2 C47 3.4(3) .
N1 Yb1 N2 C48 174.4(4) .
N2 Yb1 O1 C1 -96.1(5) .
N2 Yb1 O3 C16 -163.6(4) .
N2 Yb1 O5 C31 78.0(5) .
N2 Yb1 O4 C18 172.2(4) .
N2 Yb1 O2 C3 78.5(5) .
N2 Yb1 O6 C33 -141.4(5) .
N2 Yb1 N1 C52 173.7(4) .
N2 Yb1 N1 C46 1.3(4) .
N2 C47 C46 N1 8.9(8) .
N2 C47 C51 C50 -1.7(9) .
N2 C48 C49 C50 0.1(10) .
C1 C10 C11 C12 179.6(6) .
C1 C10 C15 C14 -179.7(5) .
C31 C32 C33 O6 7.4(8) .
C31 C32 C33 C34 -171.8(5) .
C31 C40 C41 C42 178.3(6) .
C31 C40 C45 C44 -177.0(6) .
C35 C34 C33 O6 -154.6(5) .
C35 C34 C33 C32 24.7(7) .
C35 C34 C39 C38 -2.6(9) .
C35 C36 C37 C38 -0.9(10) .
C16 C25 C26 C27 -178.8(5) .
C16 C25 C30 C29 179.3(6) .
C34 C35 C36 C37 0.4(9) .
C34 C39 C38 C37 2.1(11) .
C52 N1 C46 C47 -178.6(5) .
C32 C31 C40 C41 156.3(6) .
C32 C31 C40 C45 -26.4(8) .
C33 C34 C39 C38 -179.7(6) .
C10 C1 C2 C3 178.2(5) .
C10 C11 C12 C13 0.4(11) .
C10 C15 C14 C13 -0.3(10) .
C47 N2 C48 C49 -0.6(8) .
C47 C51 C50 C49 1.2(11) .
C18 C19 C20 C21 174.2(5) .
C18 C19 C24 C23 -175.8(6) .
C3 C4 C5 C6 178.2(6) .
C3 C4 C9 C8 -177.0(6) .
C17 C16 C25 C26 146.5(5) .
C17 C16 C25 C30 -33.7(7) .
C17 C18 C19 C20 22.8(8) .
C17 C18 C19 C24 -162.0(5) .
C46 N1 C52 C52 -90.7(7) 2_566
C46 C47 C51 C50 178.6(6) .
C4 C3 C2 C1 171.1(5) .
C4 C5 C6 C7 -1.2(11) .
C4 C9 C8 C7 -0.9(13) .
C40 C31 C32 C33 171.0(5) .
C40 C41 C42 C43 -2.0(12) .
C40 C45 C44 C43 -0.4(11) .
C48 N2 C47 C46 -178.9(5) .
C48 N2 C47 C51 1.4(8) .
C48 C49 C50 C51 -0.4(11) .
C2 C1 C10 C11 28.6(8) .
C2 C1 C10 C15 -150.8(5) .
C2 C3 C4 C5 165.4(5) .
C2 C3 C4 C9 -17.2(8) .
C25 C16 C17 C18 174.2(5) .
C25 C26 C27 C28 -0.2(10) .
C25 C30 C29 C28 -0.8(11) .
C19 C18 C17 C16 -169.6(5) .
C19 C20 C21 C22 1.3(11) .
C19 C24 C23 C22 1.5(11) .
C5 C4 C9 C8 0.4(10) .
C5 C6 C7 C8 0.7(12) .
C51 C47 C46 N1 -171.4(6) .
C36 C35 C34 C33 178.4(5) .
C36 C35 C34 C39 1.3(8) .
C36 C37 C38 C39 -0.4(11) .
C11 C10 C15 C14 0.9(9) .
C39 C34 C33 O6 22.4(7) .
C39 C34 C33 C32 -158.3(5) .
C41 C40 C45 C44 0.3(9) .
C26 C25 C30 C29 -0.8(9) .
C26 C27 C28 C29 -1.4(11) .
C45 C40 C41 C42 1.0(10) .
C45 C44 C43 C42 -0.6(13) .
C15 C10 C11 C12 -1.0(9) .
C20 C19 C24 C23 -0.4(10) .
C24 C19 C20 C21 -0.9(9) .
C30 C25 C26 C27 1.3(8) .
C30 C29 C28 C27 1.9(12) .
C12 C13 C14 C15 -0.4(11) .
C6 C7 C8 C9 0.3(13) .
C44 C43 C42 C41 1.9(13) .
C9 C4 C5 C6 0.6(9) .
C21 C22 C23 C24 -1.2(12) .
C14 C13 C12 C11 0.3(11) .
C23 C22 C21 C20 -0.2(12) .
